data_2241647
loop_
_publ_author_name
'Moon, Dohyun'
'Choi, Jong-Ha'

_publ_section_title
;
 Crystal structure of
 tris(<i>trans</i>-1,2-cyclohexanediamine-\k^2^<i>N</i>,<i>N</i>')chromium(III)
 tetrachloridozincate chloride trihydrate from synchrotron data
;
_journal_coeditor_code WM5284
_journal_issue 5
_journal_name_full 'Acta Crystallographica Section E'
_journal_page_first 671
_journal_page_last 674
_journal_paper_doi 10.1107/S2056989016005788
_journal_volume 72
_journal_year 2016
_chemical_formula_iupac '[Cr (C6 H14 N2)3] [Zn Cl4] Cl , 3H2 O'
_chemical_formula_moiety 'C18 H42  Cr N6, 3(H2 O), Zn Cl4, Cl'
_chemical_formula_sum 'C18 H48 Cl5 Cr N6 O3 Zn'
_chemical_formula_weight 691.24
_chemical_name_systematic
'Tris(<i>trans</i>-1,2-cyclohexanediamine-\k^2^<i>N</i>,<i>N</i>')chromium(III) tetrachloridozincate chloride trihydrate'
_space_group_crystal_system monoclinic
_space_group_IT_number 14
_space_group_name_Hall '-P 2ybc'
_space_group_name_H-M_alt 'P 1 21/c 1'
_symmetry_space_group_name_Hall '-P 2ybc'
_symmetry_space_group_name_H-M 'P 1 21/c 1'
_atom_sites_solution_hydrogens mixed
_audit_creation_method SHELXL-2014/7
_cell_angle_alpha 90
_cell_angle_beta 100.87(3)
_cell_angle_gamma 90
_cell_formula_units_Z 4
_cell_length_a 10.594(2)
_cell_length_b 13.075(3)
_cell_length_c 22.384(5)
_cell_measurement_reflns_used 39315
_cell_measurement_temperature 100(2)
_cell_measurement_theta_max 33.547
_cell_measurement_theta_min 0.361
_cell_volume 3044.9(12)
_computing_cell_refinement
;
<i>HKL3000sm</i> (Otwinowski & Minor, 1997)
;
_computing_data_collection
;
<i>PAL BL2D-SMDC</i> (Shin <i>et al.</i>,  2016)
;
_computing_data_reduction
;
<i>HKL3000sm</i> (Otwinowski & Minor, 1997)
;
_computing_molecular_graphics
;
<i>DIAMOND</i> (Putz & Brandenburg, 2014)
;
_computing_publication_material
;
<i>publCIF</i> (Westrip, 2010)
;
_computing_structure_refinement
;
<i>SHELXL2014</i> (Sheldrick, 2015<i>b</i>)
;
_computing_structure_solution
;
<i>SHELXT2014</i> (Sheldrick, 2015<i>a</i>)
;
_diffrn_ambient_temperature 100(2)
_diffrn_measured_fraction_theta_full 0.944
_diffrn_measured_fraction_theta_max 0.941
_diffrn_measurement_device_type 'ADSC Q210 CCD area detector'
_diffrn_measurement_method 'omega scan'
_diffrn_radiation_type synchrotron
_diffrn_radiation_wavelength 0.62998
_diffrn_reflns_av_R_equivalents 0.0338
_diffrn_reflns_limit_h_max 13
_diffrn_reflns_limit_h_min -14
_diffrn_reflns_limit_k_max 18
_diffrn_reflns_limit_k_min -18
_diffrn_reflns_limit_l_max 23
_diffrn_reflns_limit_l_min -31
_diffrn_reflns_number 23113
_diffrn_reflns_theta_full 22.209
_diffrn_reflns_theta_max 25.999
_diffrn_reflns_theta_min 1.735
_exptl_absorpt_coefficient_mu 1.152
_exptl_absorpt_correction_T_max 0.945
_exptl_absorpt_correction_T_min 0.762
_exptl_absorpt_correction_type empirical
_exptl_absorpt_process_details
;
(<i>HKL3000sm Scalepack</i>; Otwinowski & Minor, 1997)
;
_exptl_crystal_colour yellow
_exptl_crystal_density_diffrn 1.508
_exptl_crystal_description block
_exptl_crystal_F_000 1444
_exptl_crystal_size_max 0.25
_exptl_crystal_size_mid 0.15
_exptl_crystal_size_min 0.05
_refine_diff_density_max 1.066
_refine_diff_density_min -1.138
_refine_ls_extinction_method none
_refine_ls_goodness_of_fit_ref 1.051
_refine_ls_hydrogen_treatment mixed
_refine_ls_matrix_type full
_refine_ls_number_parameters 371
_refine_ls_number_reflns 8090
_refine_ls_number_restraints 15
_refine_ls_restrained_S_all 1.051
_refine_ls_R_factor_all 0.0293
_refine_ls_R_factor_gt 0.0273
_refine_ls_shift/su_max 0.001
_refine_ls_shift/su_mean 0.000
_refine_ls_structure_factor_coef Fsqd
_refine_ls_weighting_details 'w=1/[\s^2^(Fo^2^)+(0.0353P)^2^+1.5820P] where P=(Fo^2^+2Fc^2^)/3'
_refine_ls_weighting_scheme calc
_refine_ls_wR_factor_gt 0.0717
_refine_ls_wR_factor_ref 0.0726
_reflns_number_gt 7647
_reflns_number_total 8090
_reflns_threshold_expression 'I > 2\s(I)'
_cod_data_source_file wm5284sup1.cif
_cod_data_source_block I
_cod_original_cell_volume 3045.0(11)
_cod_database_code 2241647
_shelx_space_group_comment
;
The symmetry employed for this shelxl refinement is uniquely defined
by the following loop, which should always be used as a source of
symmetry information in preference to the above space-group names.
They are only intended as comments.
;
_shelx_estimated_absorpt_t_min 0.762
_shelx_estimated_absorpt_t_max 0.945

loop_
_space_group_symop_operation_xyz
'x, y, z'
'-x, y+1/2, -z+1/2'
'-x, -y, -z'
'x, -y-1/2, z-1/2'

loop_
_atom_site_type_symbol
_atom_site_label
_atom_site_fract_x
_atom_site_fract_y
_atom_site_fract_z
_atom_site_U_iso_or_equiv
_atom_site_adp_type
_atom_site_calc_flag
_atom_site_occupancy
_atom_site_disorder_assembly
_atom_site_disorder_group
Cr Cr1 0.74469(2) 0.93268(2) 0.34326(2) 0.00945(5) Uani d 1 . .
N N1 0.64213(11) 0.83929(8) 0.39272(5) 0.0148(2) Uani d 1 . .
H H1A 0.6540 0.8610 0.4320 0.018 Uiso calc 1 . .
H H1B 0.5567 0.8427 0.3766 0.018 Uiso calc 1 . .
N N2 0.86651(10) 0.80619(8) 0.35251(5) 0.01418(19) Uani d 1 . .
H H2A 0.8570 0.7719 0.3166 0.017 Uiso calc 1 . .
H H2B 0.9497 0.8270 0.3629 0.017 Uiso calc 1 . .
N N3 0.64039(10) 0.87915(8) 0.26146(5) 0.01276(18) Uani d 1 . .
H H3A 0.6636 0.8136 0.2552 0.015 Uiso calc 1 . .
H H3B 0.5550 0.8799 0.2625 0.015 Uiso calc 1 . .
N N4 0.84308(11) 1.01181(8) 0.28504(5) 0.01452(19) Uani d 1 . .
H H4A 0.8202 1.0790 0.2836 0.017 Uiso calc 1 . .
H H4B 0.9293 1.0076 0.2991 0.017 Uiso calc 1 . .
N N5 0.61717(10) 1.05117(7) 0.35045(5) 0.01305(18) Uani d 1 . .
H H5A 0.6204 1.0989 0.3212 0.016 Uiso calc 1 . .
H H5B 0.5355 1.0265 0.3453 0.016 Uiso calc 1 . .
N N6 0.85476(11) 1.00563(8) 0.41871(5) 0.0163(2) Uani d 1 . .
H H6A 0.8540 0.9680 0.4529 0.020 Uiso calc 1 . .
H H6B 0.9376 1.0115 0.4135 0.020 Uiso calc 1 . .
C C1 0.68832(12) 0.73168(8) 0.39046(6) 0.0125(2) Uani d 1 . .
H H1 0.6558 0.7035 0.3489 0.015 Uiso calc 1 . .
C C2 0.64271(14) 0.66233(9) 0.43714(6) 0.0179(2) Uani d 1 . .
H H2C 0.5480 0.6558 0.4273 0.021 Uiso calc 1 . .
H H2D 0.6665 0.6929 0.4782 0.021 Uiso calc 1 . .
C C3 0.70450(15) 0.55615(9) 0.43674(6) 0.0208(3) Uani d 1 . .
H H3C 0.6773 0.5126 0.4682 0.025 Uiso calc 1 . .
H H3D 0.6748 0.5234 0.3967 0.025 Uiso calc 1 . .
C C4 0.85043(15) 0.56437(10) 0.44909(6) 0.0220(3) Uani d 1 . .
H H4C 0.8885 0.4953 0.4484 0.026 Uiso calc 1 . .
H H4D 0.8806 0.5941 0.4900 0.026 Uiso calc 1 . .
C C5 0.89466(13) 0.63175(9) 0.40110(6) 0.0175(2) Uani d 1 . .
H H5C 0.9895 0.6380 0.4102 0.021 Uiso calc 1 . .
H H5D 0.8694 0.5998 0.3605 0.021 Uiso calc 1 . .
C C6 0.83391(12) 0.73752(9) 0.40071(5) 0.0126(2) Uani d 1 . .
H H6 0.8654 0.7702 0.4412 0.015 Uiso calc 1 . .
C C7 0.66650(12) 0.94593(8) 0.21109(5) 0.0120(2) Uani d 1 . .
H H7 0.6215 1.0126 0.2134 0.014 Uiso calc 1 . .
C C8 0.61868(13) 0.89995(10) 0.14856(6) 0.0169(2) Uani d 1 . .
H H8A 0.5241 0.8921 0.1417 0.020 Uiso calc 1 . .
H H8B 0.6570 0.8313 0.1464 0.020 Uiso calc 1 . .
C C9 0.65520(14) 0.96868(11) 0.09937(6) 0.0221(3) Uani d 1 . .
H H9A 0.6104 1.0351 0.0992 0.026 Uiso calc 1 . .
H H9B 0.6273 0.9363 0.0590 0.026 Uiso calc 1 . .
C C10 0.80021(14) 0.98656(11) 0.11056(6) 0.0208(3) Uani d 1 . .
H H10A 0.8213 1.0329 0.0789 0.025 Uiso calc 1 . .
H H10B 0.8446 0.9207 0.1075 0.025 Uiso calc 1 . .
C C11 0.84846(13) 1.03355(9) 0.17347(6) 0.0162(2) Uani d 1 . .
H H11A 0.9432 1.0405 0.1805 0.019 Uiso calc 1 . .
H H11B 0.8110 1.1026 0.1752 0.019 Uiso calc 1 . .
C C12 0.81033(11) 0.96599(9) 0.22289(5) 0.0123(2) Uani d 1 . .
H H12 0.8560 0.8990 0.2232 0.015 Uiso calc 1 . .
C C13 0.65454(12) 1.09834(9) 0.41220(6) 0.0133(2) Uani d 1 . .
H H13 0.6297 1.0503 0.4428 0.016 Uiso calc 1 . .
C C14 0.58832(14) 1.20051(9) 0.41731(7) 0.0199(2) Uani d 1 . .
H H14A 0.4940 1.1905 0.4100 0.024 Uiso calc 1 . .
H H14B 0.6084 1.2482 0.3861 0.024 Uiso calc 1 . .
C C15 0.63376(16) 1.24644(10) 0.48076(7) 0.0253(3) Uani d 1 . .
H H15A 0.5931 1.3142 0.4829 0.030 Uiso calc 1 . .
H H15B 0.6064 1.2016 0.5116 0.030 Uiso calc 1 . .
C C16 0.77959(17) 1.25828(12) 0.49508(8) 0.0303(3) Uani d 1 . .
H H16A 0.8063 1.2837 0.5372 0.036 Uiso calc 1 . .
H H16B 0.8060 1.3094 0.4672 0.036 Uiso calc 1 . .
C C17 0.84742(15) 1.15638(11) 0.48828(7) 0.0255(3) Uani d 1 . .
H H17A 0.9413 1.1678 0.4942 0.031 Uiso calc 1 . .
H H17B 0.8309 1.1081 0.5200 0.031 Uiso calc 1 . .
C C18 0.79971(13) 1.10982(9) 0.42553(6) 0.0164(2) Uani d 1 . .
H H18 0.8250 1.1561 0.3942 0.020 Uiso calc 1 . .
Zn Zn1A 0.76131(2) 0.36294(2) 0.25952(2) 0.01355(6) Uani d 0.94 A 1
Cl Cl1A 0.63241(4) 0.50140(3) 0.26301(2) 0.01450(9) Uani d 0.94 A 1
Cl Cl2A 0.86823(7) 0.38639(5) 0.18121(3) 0.02463(12) Uani d 0.94 A 1
Cl Cl3A 0.62548(10) 0.22658(7) 0.23764(4) 0.01813(15) Uani d 0.94 A 1
Cl Cl4A 0.89500(4) 0.34751(3) 0.34937(2) 0.02371(8) Uani d 0.94 A 1
Zn Zn1B 0.7716(6) 0.3345(4) 0.2463(3) 0.0287(10) Uani d 0.06 B 2
Cl Cl1B 0.9326(9) 0.2641(8) 0.3181(5) 0.056(3) Uani d 0.06 B 2
Cl Cl2B 0.6709(11) 0.4742(7) 0.2722(6) 0.040(2) Uani d 0.06 B 2
Cl Cl3B 0.8504(18) 0.3625(15) 0.1645(9) 0.062(5) Uani d 0.06 B 2
Cl Cl4B 0.6062(18) 0.2271(16) 0.2239(8) 0.031(4) Uani d 0.06 B 2
Cl Cl5 0.76791(6) 0.60816(3) 0.03343(2) 0.04180(13) Uani d 1 . .
O O1W 0.94431(12) 0.64959(9) 0.15743(6) 0.0304(3) Uani d 1 . .
H H1O1 0.8960(19) 0.6389(15) 0.1230(6) 0.037 Uiso d 1 . .
H H2O1 0.982(2) 0.7057(11) 0.1558(10) 0.037 Uiso d 1 . .
O O2W 0.78942(13) 0.69376(8) 0.23958(5) 0.0276(2) Uani d 1 . .
H H1O2 0.7480(18) 0.6407(11) 0.2436(10) 0.033 Uiso d 1 . .
H H2O2 0.8389(18) 0.6809(15) 0.2159(9) 0.033 Uiso d 1 . .
O O3W 0.40117(10) 0.95853(9) 0.39920(5) 0.0259(2) Uani d 1 . .
H H1O3 0.3764(19) 1.0020(13) 0.4223(8) 0.031 Uiso d 1 . .
H H2O3 0.3341(14) 0.9374(15) 0.3769(8) 0.031 Uiso d 1 . .

loop_
_atom_site_aniso_label
_atom_site_aniso_U_11
_atom_site_aniso_U_22
_atom_site_aniso_U_33
_atom_site_aniso_U_12
_atom_site_aniso_U_13
_atom_site_aniso_U_23
Cr1 0.00941(9) 0.00891(8) 0.01117(9) -0.00020(6) 0.00483(7) 0.00071(6)
N1 0.0136(5) 0.0139(4) 0.0196(5) 0.0054(3) 0.0102(4) 0.0066(4)
N2 0.0111(5) 0.0135(4) 0.0204(5) 0.0001(3) 0.0094(4) 0.0001(4)
N3 0.0125(5) 0.0125(4) 0.0143(5) -0.0047(3) 0.0050(4) 0.0004(3)
N4 0.0151(5) 0.0154(4) 0.0142(5) -0.0072(4) 0.0057(4) -0.0016(4)
N5 0.0126(5) 0.0117(4) 0.0145(5) 0.0015(3) 0.0019(4) 0.0012(3)
N6 0.0112(5) 0.0196(5) 0.0178(5) 0.0035(4) 0.0023(4) -0.0034(4)
C1 0.0119(5) 0.0119(5) 0.0154(5) 0.0019(4) 0.0066(4) 0.0035(4)
C2 0.0235(7) 0.0145(5) 0.0191(6) 0.0009(4) 0.0124(5) 0.0052(4)
C3 0.0355(8) 0.0122(5) 0.0169(6) 0.0012(5) 0.0109(5) 0.0025(4)
C4 0.0328(8) 0.0146(5) 0.0184(6) 0.0089(5) 0.0042(5) 0.0027(4)
C5 0.0185(6) 0.0141(5) 0.0205(6) 0.0070(4) 0.0053(5) -0.0009(4)
C6 0.0118(5) 0.0117(5) 0.0152(5) 0.0026(4) 0.0045(4) 0.0004(4)
C7 0.0127(5) 0.0122(4) 0.0121(5) -0.0024(4) 0.0050(4) 0.0008(4)
C8 0.0162(6) 0.0203(6) 0.0143(5) -0.0045(4) 0.0033(4) -0.0025(4)
C9 0.0229(7) 0.0294(7) 0.0139(6) -0.0025(5) 0.0038(5) 0.0017(5)
C10 0.0225(7) 0.0270(6) 0.0149(6) -0.0026(5) 0.0089(5) 0.0008(5)
C11 0.0170(6) 0.0176(5) 0.0162(5) -0.0049(4) 0.0088(4) 0.0019(4)
C12 0.0127(5) 0.0126(5) 0.0130(5) -0.0030(4) 0.0058(4) -0.0004(4)
C13 0.0140(5) 0.0108(5) 0.0156(5) 0.0015(4) 0.0041(4) -0.0001(4)
C14 0.0227(6) 0.0123(5) 0.0265(7) 0.0055(4) 0.0096(5) 0.0000(4)
C15 0.0329(8) 0.0169(6) 0.0294(7) 0.0023(5) 0.0145(6) -0.0063(5)
C16 0.0357(9) 0.0223(6) 0.0345(8) -0.0063(6) 0.0104(7) -0.0146(6)
C17 0.0231(7) 0.0269(7) 0.0256(7) -0.0030(5) 0.0020(6) -0.0132(5)
C18 0.0149(6) 0.0145(5) 0.0202(6) -0.0010(4) 0.0047(4) -0.0048(4)
Zn1A 0.00992(9) 0.01085(11) 0.02095(13) 0.00062(7) 0.00562(8) 0.00178(7)
Cl1A 0.01152(18) 0.01180(19) 0.02058(16) 0.00198(12) 0.00407(13) -0.00062(13)
Cl2A 0.0129(2) 0.0329(3) 0.0317(3) 0.00436(17) 0.0133(2) 0.0052(2)
Cl3A 0.0171(4) 0.01019(19) 0.0277(4) -0.0013(2) 0.0058(3) -0.0002(2)
Cl4A 0.02115(17) 0.01976(15) 0.02746(18) 0.00188(11) -0.00247(13) 0.00251(12)
Zn1B 0.029(2) 0.027(2) 0.034(3) -0.0094(19) 0.0149(16) -0.0010(17)
Cl1B 0.037(4) 0.069(6) 0.059(6) -0.013(4) -0.002(4) 0.028(5)
Cl2B 0.037(5) 0.019(4) 0.071(7) -0.017(3) 0.030(5) -0.020(4)
Cl3B 0.041(9) 0.085(12) 0.066(11) 0.026(7) 0.028(8) -0.001(7)
Cl4B 0.010(4) 0.034(5) 0.045(8) 0.010(3) -0.008(4) -0.004(5)
Cl5 0.0815(4) 0.03036(19) 0.01572(16) -0.0234(2) 0.01466(19) -0.00282(13)
O1W 0.0211(5) 0.0298(5) 0.0381(7) -0.0013(4) 0.0000(5) 0.0111(5)
O2W 0.0423(7) 0.0146(4) 0.0300(6) -0.0058(4) 0.0168(5) -0.0031(4)
O3W 0.0156(5) 0.0347(6) 0.0285(5) 0.0001(4) 0.0071(4) -0.0024(4)

loop_
_atom_type_symbol
_atom_type_description
_atom_type_scat_dispersion_real
_atom_type_scat_dispersion_imag
_atom_type_scat_source
C C 0.0020 0.0010 'International Tables Vol C Tables 4.2.6.8 and 6.1.1.4'
H H 0.0000 0.0000 'International Tables Vol C Tables 4.2.6.8 and 6.1.1.4'
N N 0.0050 0.0020 'International Tables Vol C Tables 4.2.6.8 and 6.1.1.4'
O O 0.0090 0.0050 'International Tables Vol C Tables 4.2.6.8 and 6.1.1.4'
Cl Cl 0.1230 0.1260 'International Tables Vol C Tables 4.2.6.8 and 6.1.1.4'
Cr Cr 0.2900 0.4910 'International Tables Vol C Tables 4.2.6.8 and 6.1.1.4'
Zn Zn 0.3260 1.1820 'International Tables Vol C Tables 4.2.6.8 and 6.1.1.4'

loop_
_geom_angle_atom_site_label_1
_geom_angle_atom_site_label_2
_geom_angle_atom_site_label_3
_geom_angle_site_symmetry_1
_geom_angle
N3 Cr1 N5 . 94.24(5)
N3 Cr1 N2 . 92.11(5)
N5 Cr1 N2 . 169.03(4)
N3 Cr1 N1 . 91.55(5)
N5 Cr1 N1 . 89.09(4)
N2 Cr1 N1 . 81.81(4)
N3 Cr1 N4 . 82.06(4)
N5 Cr1 N4 . 94.99(5)
N2 Cr1 N4 . 94.74(5)
N1 Cr1 N4 . 172.64(4)
N3 Cr1 N6 . 171.68(4)
N5 Cr1 N6 . 82.49(5)
N2 Cr1 N6 . 92.35(5)
N1 Cr1 N6 . 96.04(5)
N4 Cr1 N6 . 90.58(5)
C1 N1 Cr1 . 109.07(7)
C1 N1 H1A . 109.9
Cr1 N1 H1A . 109.9
C1 N1 H1B . 109.9
Cr1 N1 H1B . 109.9
H1A N1 H1B . 108.3
C6 N2 Cr1 . 109.01(7)
C6 N2 H2A . 109.9
Cr1 N2 H2A . 109.9
C6 N2 H2B . 109.9
Cr1 N2 H2B . 109.9
H2A N2 H2B . 108.3
C7 N3 Cr1 . 109.01(7)
C7 N3 H3A . 109.9
Cr1 N3 H3A . 109.9
C7 N3 H3B . 109.9
Cr1 N3 H3B . 109.9
H3A N3 H3B . 108.3
C12 N4 Cr1 . 109.05(7)
C12 N4 H4A . 109.9
Cr1 N4 H4A . 109.9
C12 N4 H4B . 109.9
Cr1 N4 H4B . 109.9
H4A N4 H4B . 108.3
C13 N5 Cr1 . 108.39(7)
C13 N5 H5A . 110.0
Cr1 N5 H5A . 110.0
C13 N5 H5B . 110.0
Cr1 N5 H5B . 110.0
H5A N5 H5B . 108.4
C18 N6 Cr1 . 109.12(8)
C18 N6 H6A . 109.9
Cr1 N6 H6A . 109.9
C18 N6 H6B . 109.9
Cr1 N6 H6B . 109.9
H6A N6 H6B . 108.3
N1 C1 C6 . 106.11(9)
N1 C1 C2 . 112.82(10)
C6 C1 C2 . 111.69(10)
N1 C1 H1 . 108.7
C6 C1 H1 . 108.7
C2 C1 H1 . 108.7
C1 C2 C3 . 110.02(10)
C1 C2 H2C . 109.7
C3 C2 H2C . 109.7
C1 C2 H2D . 109.7
C3 C2 H2D . 109.7
H2C C2 H2D . 108.2
C4 C3 C2 . 110.76(11)
C4 C3 H3C . 109.5
C2 C3 H3C . 109.5
C4 C3 H3D . 109.5
C2 C3 H3D . 109.5
H3C C3 H3D . 108.1
C3 C4 C5 . 110.38(11)
C3 C4 H4C . 109.6
C5 C4 H4C . 109.6
C3 C4 H4D . 109.6
C5 C4 H4D . 109.6
H4C C4 H4D . 108.1
C6 C5 C4 . 109.98(11)
C6 C5 H5C . 109.7
C4 C5 H5C . 109.7
C6 C5 H5D . 109.7
C4 C5 H5D . 109.7
H5C C5 H5D . 108.2
N2 C6 C1 . 106.74(10)
N2 C6 C5 . 113.24(10)
C1 C6 C5 . 111.78(10)
N2 C6 H6 . 108.3
C1 C6 H6 . 108.3
C5 C6 H6 . 108.3
N3 C7 C12 . 106.99(10)
N3 C7 C8 . 112.78(9)
C12 C7 C8 . 112.19(10)
N3 C7 H7 . 108.2
C12 C7 H7 . 108.2
C8 C7 H7 . 108.2
C7 C8 C9 . 110.21(10)
C7 C8 H8A . 109.6
C9 C8 H8A . 109.6
C7 C8 H8B . 109.6
C9 C8 H8B . 109.6
H8A C8 H8B . 108.1
C8 C9 C10 . 110.83(12)
C8 C9 H9A . 109.5
C10 C9 H9A . 109.5
C8 C9 H9B . 109.5
C10 C9 H9B . 109.5
H9A C9 H9B . 108.1
C9 C10 C11 . 111.28(11)
C9 C10 H10A . 109.4
C11 C10 H10A . 109.4
C9 C10 H10B . 109.4
C11 C10 H10B . 109.4
H10A C10 H10B . 108.0
C12 C11 C10 . 110.21(10)
C12 C11 H11A . 109.6
C10 C11 H11A . 109.6
C12 C11 H11B . 109.6
C10 C11 H11B . 109.6
H11A C11 H11B . 108.1
N4 C12 C7 . 106.28(10)
N4 C12 C11 . 113.29(9)
C7 C12 C11 . 111.54(10)
N4 C12 H12 . 108.5
C7 C12 H12 . 108.5
C11 C12 H12 . 108.5
N5 C13 C18 . 107.70(10)
N5 C13 C14 . 112.66(10)
C18 C13 C14 . 111.25(10)
N5 C13 H13 . 108.4
C18 C13 H13 . 108.4
C14 C13 H13 . 108.4
C13 C14 C15 . 110.15(11)
C13 C14 H14A . 109.6
C15 C14 H14A . 109.6
C13 C14 H14B . 109.6
C15 C14 H14B . 109.6
H14A C14 H14B . 108.1
C16 C15 C14 . 111.29(12)
C16 C15 H15A . 109.4
C14 C15 H15A . 109.4
C16 C15 H15B . 109.4
C14 C15 H15B . 109.4
H15A C15 H15B . 108.0
C15 C16 C17 . 111.45(12)
C15 C16 H16A . 109.3
C17 C16 H16A . 109.3
C15 C16 H16B . 109.3
C17 C16 H16B . 109.3
H16A C16 H16B . 108.0
C18 C17 C16 . 110.94(13)
C18 C17 H17A . 109.5
C16 C17 H17A . 109.5
C18 C17 H17B . 109.5
C16 C17 H17B . 109.5
H17A C17 H17B . 108.0
N6 C18 C13 . 106.80(10)
N6 C18 C17 . 112.82(11)
C13 C18 C17 . 111.57(11)
N6 C18 H18 . 108.5
C13 C18 H18 . 108.5
C17 C18 H18 . 108.5
Cl4A Zn1A Cl1A . 108.81(2)
Cl4A Zn1A Cl2A . 112.38(3)
Cl1A Zn1A Cl2A . 107.91(3)
Cl4A Zn1A Cl3A . 112.84(3)
Cl1A Zn1A Cl3A . 105.66(4)
Cl2A Zn1A Cl3A . 108.92(3)
Cl3B Zn1B Cl4B . 109.0(8)
Cl3B Zn1B Cl2B . 110.8(6)
Cl4B Zn1B Cl2B . 100.3(7)
Cl3B Zn1B Cl1B . 107.6(6)
Cl4B Zn1B Cl1B . 110.7(6)
Cl2B Zn1B Cl1B . 118.1(5)
O1W Cl1B Zn1B 2_745 148.4(7)
Cl1B O1W H1O1 2_755 128.5(15)
Cl1B O1W H2O1 2_755 20.4(15)
H1O1 O1W H2O1 . 108.4(17)
H1O2 O2W H2O2 . 108.0(17)
H1O3 O3W H2O3 . 105.2(17)

loop_
_geom_bond_atom_site_label_1
_geom_bond_atom_site_label_2
_geom_bond_site_symmetry_2
_geom_bond_distance
Cr1 N3 . 2.0737(12)
Cr1 N5 . 2.0817(10)
Cr1 N2 . 2.0839(11)
Cr1 N1 . 2.0859(11)
Cr1 N4 . 2.0899(11)
Cr1 N6 . 2.0928(12)
N1 C1 . 1.4937(15)
N1 H1A . 0.9100
N1 H1B . 0.9100
N2 C6 . 1.4932(15)
N2 H2A . 0.9100
N2 H2B . 0.9100
N3 C7 . 1.4927(15)
N3 H3A . 0.9100
N3 H3B . 0.9100
N4 C12 . 1.4942(15)
N4 H4A . 0.9100
N4 H4B . 0.9100
N5 C13 . 1.4971(16)
N5 H5A . 0.9100
N5 H5B . 0.9100
N6 C18 . 1.5009(16)
N6 H6A . 0.9100
N6 H6B . 0.9100
C1 C6 . 1.5179(17)
C1 C2 . 1.5289(16)
C1 H1 . 1.0000
C2 C3 . 1.5356(18)
C2 H2C . 0.9900
C2 H2D . 0.9900
C3 C4 . 1.522(2)
C3 H3C . 0.9900
C3 H3D . 0.9900
C4 C5 . 1.529(2)
C4 H4C . 0.9900
C4 H4D . 0.9900
C5 C6 . 1.5247(16)
C5 H5C . 0.9900
C5 H5D . 0.9900
C6 H6 . 1.0000
C7 C12 . 1.5194(17)
C7 C8 . 1.5197(17)
C7 H7 . 1.0000
C8 C9 . 1.5267(19)
C8 H8A . 0.9900
C8 H8B . 0.9900
C9 C10 . 1.527(2)
C9 H9A . 0.9900
C9 H9B . 0.9900
C10 C11 . 1.5330(19)
C10 H10A . 0.9900
C10 H10B . 0.9900
C11 C12 . 1.5283(16)
C11 H11A . 0.9900
C11 H11B . 0.9900
C12 H12 . 1.0000
C13 C18 . 1.5178(18)
C13 C14 . 1.5232(16)
C13 H13 . 1.0000
C14 C15 . 1.533(2)
C14 H14A . 0.9900
C14 H14B . 0.9900
C15 C16 . 1.525(2)
C15 H15A . 0.9900
C15 H15B . 0.9900
C16 C17 . 1.535(2)
C16 H16A . 0.9900
C16 H16B . 0.9900
C17 C18 . 1.5270(19)
C17 H17A . 0.9900
C17 H17B . 0.9900
C18 H18 . 1.0000
Zn1A Cl4A . 2.2400(9)
Zn1A Cl1A . 2.2779(6)
Zn1A Cl2A . 2.2799(9)
Zn1A Cl3A . 2.2856(10)
Zn1B Cl3B . 2.18(2)
Zn1B Cl4B . 2.23(2)
Zn1B Cl2B . 2.246(11)
Zn1B Cl1B . 2.304(11)
Cl1B O1W 2_745 1.993(11)
O1W Cl1B 2_755 1.993(11)
O1W H1O1 . 0.853(9)
O1W H2O1 . 0.841(9)
O2W H1O2 . 0.834(9)
O2W H2O2 . 0.829(9)
O3W H1O3 . 0.843(9)
O3W H2O3 . 0.835(9)

loop_
_geom_hbond_atom_site_label_D
_geom_hbond_atom_site_label_H
_geom_hbond_atom_site_label_A
_geom_hbond_site_symmetry_A
_geom_hbond_distance_DH
_geom_hbond_distance_HA
_geom_hbond_distance_DA
_geom_hbond_angle_DHA
N1 H1A Cl5 4_576 0.91 2.40 3.2535(15) 157.1
N1 H1B O3W . 0.91 2.36 3.0178(16) 128.9
N2 H2A O2W . 0.91 2.01 2.9051(17) 165.5
N2 H2B Cl2A 2_755 0.91 2.45 3.2197(14) 142.1
N2 H2B Cl3B 2_755 0.91 2.36 3.180(18) 150.0
N3 H3A O2W . 0.91 2.13 2.9832(16) 156.2
N3 H3B Cl1A 2_655 0.91 2.52 3.2574(13) 138.2
N3 H3B Cl3A 2_655 0.91 2.77 3.4547(16) 133.0
N3 H3B Cl2B 2_655 0.91 2.67 3.471(10) 146.9
N3 H3B Cl4B 2_655 0.91 2.68 3.35(2) 130.7
N4 H4A Cl1B 1_565 0.91 2.74 3.473(11) 138.0
N4 H4B Cl2A 2_755 0.91 2.64 3.4267(15) 145.7
N4 H4B O1W 2_755 0.91 2.39 2.9804(17) 122.9
N5 H5A Cl3A 1_565 0.91 2.51 3.4245(14) 178.0
N5 H5A Cl4B 1_565 0.91 2.73 3.634(19) 172.5
N5 H5B Cl1A 2_655 0.91 2.74 3.3664(16) 126.7
N5 H5B O3W . 0.91 2.22 2.9724(17) 139.9
N6 H6A Cl5 4_576 0.91 2.39 3.2474(14) 157.7
O1W H1O1 Cl5 . 0.853(9) 2.235(9) 3.0878(17) 179(2)
O1W H2O1 Cl4A 2_755 0.841(9) 2.279(10) 3.1170(13) 174(2)
O2W H1O2 Cl1A . 0.834(9) 2.282(9) 3.1140(12) 175(2)
O2W H1O2 Cl2B . 0.834(9) 2.453(14) 3.271(9) 167(2)
O2W H2O2 O1W . 0.829(9) 1.919(10) 2.7468(19) 177(2)
O3W H1O3 Cl5 2_655 0.843(9) 2.412(12) 3.2139(13) 159.2(18)
O3W H2O3 Cl2A 2_655 0.835(9) 2.383(10) 3.2153(17) 174.6(19)
O3W H2O3 Cl3B 2_655 0.835(9) 2.23(2) 3.05(2) 167(2)

loop_
_geom_torsion_atom_site_label_1
_geom_torsion_atom_site_label_2
_geom_torsion_atom_site_label_3
_geom_torsion_atom_site_label_4
_geom_torsion
Cr1 N1 C1 C6 43.74(11)
Cr1 N1 C1 C2 166.35(9)
N1 C1 C2 C3 -174.32(11)
C6 C1 C2 C3 -54.88(14)
C1 C2 C3 C4 56.88(15)
C2 C3 C4 C5 -58.90(14)
C3 C4 C5 C6 57.83(14)
Cr1 N2 C6 C1 43.07(10)
Cr1 N2 C6 C5 166.49(8)
N1 C1 C6 N2 -57.08(12)
C2 C1 C6 N2 179.59(10)
N1 C1 C6 C5 178.59(10)
C2 C1 C6 C5 55.27(13)
C4 C5 C6 N2 -176.70(11)
C4 C5 C6 C1 -56.10(14)
Cr1 N3 C7 C12 43.41(10)
Cr1 N3 C7 C8 167.23(8)
N3 C7 C8 C9 -176.66(11)
C12 C7 C8 C9 -55.76(14)
C7 C8 C9 C10 56.43(15)
C8 C9 C10 C11 -57.35(15)
C9 C10 C11 C12 55.91(15)
Cr1 N4 C12 C7 42.38(10)
Cr1 N4 C12 C11 165.21(8)
N3 C7 C12 N4 -56.47(11)
C8 C7 C12 N4 179.35(9)
N3 C7 C12 C11 179.60(9)
C8 C7 C12 C11 55.42(13)
C10 C11 C12 N4 -174.49(11)
C10 C11 C12 C7 -54.61(14)
Cr1 N5 C13 C18 43.53(10)
Cr1 N5 C13 C14 166.59(9)
N5 C13 C14 C15 -178.16(11)
C18 C13 C14 C15 -57.11(15)
C13 C14 C15 C16 56.49(16)
C14 C15 C16 C17 -55.32(18)
C15 C16 C17 C18 54.00(18)
Cr1 N6 C18 C13 40.46(11)
Cr1 N6 C18 C17 163.39(10)
N5 C13 C18 N6 -55.59(12)
C14 C13 C18 N6 -179.51(10)
N5 C13 C18 C17 -179.30(10)
C14 C13 C18 C17 56.79(14)
C16 C17 C18 N6 -174.93(12)
C16 C17 C18 C13 -54.69(16)

_cod_database_fobs_code 2241647
